data_7038874
loop_
_publ_author_name
'Wang, Yu-Ling'
'Chen, Lin'
'Liu, Cai-Ming'
'Du, Zi-Yi'
'Chen, Li-Li'
'Liu, Qing-Yan'

_publ_section_title
;
 3D chiral and 2D achiral cobalt(ii) compounds constructed from a
 4-(benzimidazole-1-yl)benzoic ligand exhibiting field-induced
 single-ion-magnet-type slow magnetic relaxation.
;
_journal_issue 18
_journal_name_full 'Dalton transactions (Cambridge, England : 2003)'
_journal_page_first 7768
_journal_page_last 7775
_journal_paper_doi 10.1039/c6dt00676k
_journal_volume 45
_journal_year 2016
_chemical_formula_sum 'C42 H28 Co N6 O6'
_chemical_formula_weight 771.63
_space_group_crystal_system triclinic
_space_group_IT_number 2
_space_group_name_Hall '-P 1'
_space_group_name_H-M_alt 'P -1'
_symmetry_space_group_name_Hall '-P 1'
_symmetry_space_group_name_H-M 'P -1'
_atom_sites_solution_hydrogens geom
_audit_block_doi 10.5517/cc1jr1kw
_audit_creation_method SHELXL-2014/7
_audit_update_record
;
2016-03-16 deposited with the CCDC.
2016-03-22 downloaded from the CCDC.
;
_cell_angle_alpha 72.807(3)
_cell_angle_beta 81.143(3)
_cell_angle_gamma 61.863(2)
_cell_formula_units_Z 2
_cell_length_a 11.7983(7)
_cell_length_b 11.9044(7)
_cell_length_c 14.4291(8)
_cell_measurement_reflns_used 9211
_cell_measurement_temperature 296(2)
_cell_measurement_theta_max 27.53
_cell_measurement_theta_min 2.47
_cell_volume 1706.98(18)
_computing_cell_refinement 'Bruker SMART'
_computing_data_collection 'Bruker SMART'
_computing_data_reduction 'Bruker SAINT'
_computing_molecular_graphics 'Bruker SHELXTL'
_computing_publication_material 'Bruker SHELXTL'
_computing_structure_refinement 'SHELXL-2014/7 (Sheldrick, 2014)'
_computing_structure_solution 'Bruker SHELXTL'
_diffrn_ambient_temperature 296(2)
_diffrn_measured_fraction_theta_full 0.998
_diffrn_measured_fraction_theta_max 0.985
_diffrn_measurement_device_type 'CCD area detector'
_diffrn_measurement_method 'phi and omega scans'
_diffrn_radiation_type MoK\a
_diffrn_radiation_wavelength 0.71073
_diffrn_reflns_av_R_equivalents 0.0201
_diffrn_reflns_av_unetI/netI 0.0169
_diffrn_reflns_Laue_measured_fraction_full 0.998
_diffrn_reflns_Laue_measured_fraction_max 0.985
_diffrn_reflns_limit_h_max 15
_diffrn_reflns_limit_h_min -14
_diffrn_reflns_limit_k_max 15
_diffrn_reflns_limit_k_min -15
_diffrn_reflns_limit_l_max 18
_diffrn_reflns_limit_l_min -18
_diffrn_reflns_number 28349
_diffrn_reflns_point_group_measured_fraction_full 0.998
_diffrn_reflns_point_group_measured_fraction_max 0.985
_diffrn_reflns_theta_full 25.242
_diffrn_reflns_theta_max 27.647
_diffrn_reflns_theta_min 1.477
_exptl_absorpt_coefficient_mu 0.565
_exptl_absorpt_correction_type none
_exptl_crystal_colour red
_exptl_crystal_density_diffrn 1.501
_exptl_crystal_description block
_exptl_crystal_F_000 794
_exptl_crystal_size_max 0.350
_exptl_crystal_size_mid 0.250
_exptl_crystal_size_min 0.200
_refine_diff_density_max 0.287
_refine_diff_density_min -0.293
_refine_diff_density_rms 0.055
_refine_ls_extinction_method none
_refine_ls_goodness_of_fit_ref 1.003
_refine_ls_hydrogen_treatment constr
_refine_ls_matrix_type full
_refine_ls_number_parameters 496
_refine_ls_number_reflns 7849
_refine_ls_number_restraints 0
_refine_ls_restrained_S_all 1.003
_refine_ls_R_factor_all 0.0340
_refine_ls_R_factor_gt 0.0305
_refine_ls_shift/su_max 0.001
_refine_ls_shift/su_mean 0.000
_refine_ls_structure_factor_coef Fsqd
_refine_ls_weighting_details 'w=1/[\s^2^(Fo^2^)+(0.0494P)^2^+0.6414P] where P=(Fo^2^+2Fc^2^)/3'
_refine_ls_weighting_scheme calc
_refine_ls_wR_factor_gt 0.0836
_refine_ls_wR_factor_ref 0.0866
_reflns_Friedel_coverage 0.000
_reflns_number_gt 7169
_reflns_number_total 7849
_reflns_threshold_expression 'I > 2\s(I)'
_cod_data_source_file c6dt00676k2.cif
_cod_data_source_block CCDC-1422328
_cod_depositor_comments 'Adding full bibliography for 7038874--7038875.cif.'
_cod_database_code 7038874
_shelx_shelxl_version_number 2014/7
_shelx_space_group_comment
; 
The symmetry employed for this shelxl refinement is uniquely defined 
by the following loop, which should always be used as a source of 
symmetry information in preference to the above space-group names. 
They are only intended as comments. 
;
_shelx_estimated_absorpt_t_min 0.827
_shelx_estimated_absorpt_t_max 0.895

loop_
_space_group_symop_operation_xyz
'x, y, z'
'-x, -y, -z'

loop_
_atom_site_label
_atom_site_type_symbol
_atom_site_fract_x
_atom_site_fract_y
_atom_site_fract_z
_atom_site_U_iso_or_equiv
_atom_site_adp_type
_atom_site_occupancy
_atom_site_site_symmetry_order
_atom_site_calc_flag
_atom_site_refinement_flags_posn
_atom_site_refinement_flags_adp
Co1 Co 0.26403(2) 0.77857(2) 0.19249(2) 0.02407(6) Uani 1 1 d . .
O1 O 0.23032(10) 0.92870(10) 0.06297(7) 0.0348(2) Uani 1 1 d . .
O2 O 0.40510(14) 0.89829(12) -0.03091(11) 0.0651(4) Uani 1 1 d . .
O3 O 0.46723(10) 0.65852(10) 0.17454(8) 0.0348(2) Uani 1 1 d . .
O4 O 0.51919(13) 0.65834(11) 0.02000(9) 0.0540(3) Uani 1 1 d . .
H4 H 0.4690 0.7369 0.0116 0.081 Uiso 1 1 calc R U
O5 O 0.28490(10) 1.59566(9) 0.30653(7) 0.0316(2) Uani 1 1 d . .
O6 O 0.24823(10) 1.62965(9) 0.15352(7) 0.0323(2) Uani 1 1 d . .
N1 N 0.07921(14) 1.51725(12) -0.19188(10) 0.0394(3) Uani 1 1 d . .
N2 N -0.03584(16) 1.73202(14) -0.19797(13) 0.0528(4) Uani 1 1 d . .
N3 N 0.86907(12) 0.05563(12) 0.21055(9) 0.0339(3) Uani 1 1 d . .
N4 N 1.06260(12) -0.11873(11) 0.22723(9) 0.0317(3) Uani 1 1 d . .
N5 N 0.31511(13) 1.04272(11) 0.30411(9) 0.0310(3) Uani 1 1 d . .
N6 N 0.31822(12) 0.87553(11) 0.26278(9) 0.0294(2) Uani 1 1 d . .
C1 C 0.23597(14) 1.11177(13) -0.05667(10) 0.0311(3) Uani 1 1 d . .
C2 C 0.10465(15) 1.19042(15) -0.05505(11) 0.0366(3) Uani 1 1 d . .
H2A H 0.0511 1.1535 -0.0220 0.044 Uiso 1 1 calc R U
C3 C 0.05165(15) 1.32353(15) -0.10208(12) 0.0390(3) Uani 1 1 d . .
H3A H -0.0369 1.3753 -0.1018 0.047 Uiso 1 1 calc R U
C4 C 0.13201(15) 1.37849(14) -0.14949(11) 0.0343(3) Uani 1 1 d . .
C5 C 0.26321(16) 1.30041(16) -0.15462(14) 0.0442(4) Uani 1 1 d . .
H5A H 0.3164 1.3371 -0.1888 0.053 Uiso 1 1 calc R U
C6 C 0.31466(16) 1.16747(15) -0.10866(14) 0.0429(4) Uani 1 1 d . .
H6A H 0.4028 1.1147 -0.1125 0.051 Uiso 1 1 calc R U
C7 C 0.29431(15) 0.96796(14) -0.00383(11) 0.0334(3) Uani 1 1 d . .
C8 C -0.00565(19) 1.61236(16) -0.14687(14) 0.0482(4) Uani 1 1 d . .
H8A H -0.0389 1.5928 -0.0848 0.058 Uiso 1 1 calc R U
C9 C 0.03185(17) 1.71771(16) -0.28453(14) 0.0447(4) Uani 1 1 d . .
C10 C 0.0322(2) 1.81359(19) -0.36815(17) 0.0597(5) Uani 1 1 d . .
H10A H -0.0168 1.9028 -0.3712 0.072 Uiso 1 1 calc R U
C11 C 0.1065(3) 1.7726(2) -0.44533(17) 0.0696(6) Uani 1 1 d . .
H11A H 0.1074 1.8353 -0.5017 0.083 Uiso 1 1 calc R U
C12 C 0.1809(2) 1.6395(2) -0.44199(16) 0.0661(6) Uani 1 1 d . .
H12A H 0.2305 1.6154 -0.4960 0.079 Uiso 1 1 calc R U
C13 C 0.1825(2) 1.5424(2) -0.36021(15) 0.0521(4) Uani 1 1 d . .
H13A H 0.2326 1.4535 -0.3575 0.062 Uiso 1 1 calc R U
C14 C 0.10596(16) 1.58407(15) -0.28237(12) 0.0393(3) Uani 1 1 d . .
C15 C 0.61491(13) 0.45789(13) 0.13649(11) 0.0303(3) Uani 1 1 d . .
C16 C 0.68931(16) 0.39585(15) 0.06550(11) 0.0392(3) Uani 1 1 d . .
H16A H 0.6843 0.4447 0.0013 0.047 Uiso 1 1 calc R U
C17 C 0.77078(16) 0.26216(15) 0.08921(11) 0.0387(3) Uani 1 1 d . .
H17A H 0.8197 0.2206 0.0414 0.046 Uiso 1 1 calc R U
C18 C 0.77837(14) 0.19156(13) 0.18460(11) 0.0318(3) Uani 1 1 d . .
C19 C 0.70346(15) 0.25127(15) 0.25638(11) 0.0361(3) Uani 1 1 d . .
H19A H 0.7082 0.2021 0.3204 0.043 Uiso 1 1 calc R U
C20 C 0.62166(14) 0.38462(14) 0.23177(11) 0.0341(3) Uani 1 1 d . .
H20A H 0.5708 0.4255 0.2794 0.041 Uiso 1 1 calc R U
C21 C 0.52661(14) 0.60148(14) 0.11102(11) 0.0314(3) Uani 1 1 d . .
C22 C 0.99611(14) 0.00724(14) 0.18682(11) 0.0348(3) Uani 1 1 d . .
H22A H 1.0326 0.0586 0.1458 0.042 Uiso 1 1 calc R U
C23 C 0.97256(14) -0.15680(13) 0.28377(10) 0.0299(3) Uani 1 1 d . .
C24 C 0.98757(16) -0.27780(15) 0.34441(12) 0.0386(3) Uani 1 1 d . .
H24A H 1.0682 -0.3503 0.3548 0.046 Uiso 1 1 calc R U
C25 C 0.87911(19) -0.28651(17) 0.38837(13) 0.0470(4) Uani 1 1 d . .
H25A H 0.8871 -0.3665 0.4294 0.056 Uiso 1 1 calc R U
C26 C 0.75731(18) -0.17907(18) 0.37342(14) 0.0484(4) Uani 1 1 d . .
H26A H 0.6860 -0.1897 0.4031 0.058 Uiso 1 1 calc R U
C27 C 0.74073(16) -0.05788(17) 0.31563(13) 0.0427(4) Uani 1 1 d . .
H27A H 0.6599 0.0143 0.3057 0.051 Uiso 1 1 calc R U
C28 C 0.85109(14) -0.04887(14) 0.27286(11) 0.0316(3) Uani 1 1 d . .
C29 C 0.28316(14) 1.42065(12) 0.25865(10) 0.0280(3) Uani 1 1 d . .
C30 C 0.34455(17) 1.34890(14) 0.19031(11) 0.0368(3) Uani 1 1 d . .
H30A H 0.3766 1.3859 0.1331 0.044 Uiso 1 1 calc R U
C31 C 0.35841(17) 1.22220(14) 0.20679(12) 0.0381(3) Uani 1 1 d . .
H31A H 0.4027 1.1725 0.1623 0.046 Uiso 1 1 calc R U
C32 C 0.30537(14) 1.17126(13) 0.29023(11) 0.0301(3) Uani 1 1 d . .
C33 C 0.24426(15) 1.24082(14) 0.35930(11) 0.0327(3) Uani 1 1 d . .
H33A H 0.2095 1.2048 0.4154 0.039 Uiso 1 1 calc R U
C34 C 0.23546(15) 1.36546(13) 0.34375(11) 0.0317(3) Uani 1 1 d . .
H34A H 0.1973 1.4121 0.3908 0.038 Uiso 1 1 calc R U
C35 C 0.27139(13) 1.55677(12) 0.23879(10) 0.0268(3) Uani 1 1 d . .
C36 C 0.28715(15) 1.00151(13) 0.23647(11) 0.0316(3) Uani 1 1 d . .
H36A H 0.2497 1.0570 0.1774 0.038 Uiso 1 1 calc R U
C37 C 0.37436(14) 0.82858(13) 0.35334(10) 0.0283(3) Uani 1 1 d . .
C38 C 0.43403(17) 0.70081(14) 0.41181(12) 0.0385(3) Uani 1 1 d . .
H38A H 0.4398 0.6296 0.3935 0.046 Uiso 1 1 calc R U
C39 C 0.48430(18) 0.68382(16) 0.49798(12) 0.0433(4) Uani 1 1 d . .
H39A H 0.5261 0.5992 0.5378 0.052 Uiso 1 1 calc R U
C40 C 0.47426(16) 0.78991(16) 0.52704(12) 0.0389(3) Uani 1 1 d . .
H40A H 0.5068 0.7747 0.5867 0.047 Uiso 1 1 calc R U
C41 C 0.41710(15) 0.91727(15) 0.46922(11) 0.0344(3) Uani 1 1 d . .
H41A H 0.4104 0.9883 0.4883 0.041 Uiso 1 1 calc R U
C42 C 0.37033(14) 0.93333(13) 0.38128(10) 0.0279(3) Uani 1 1 d . .

loop_
_atom_site_aniso_label
_atom_site_aniso_U_11
_atom_site_aniso_U_22
_atom_site_aniso_U_33
_atom_site_aniso_U_23
_atom_site_aniso_U_13
_atom_site_aniso_U_12
Co1 0.02717(10) 0.01395(9) 0.03025(10) -0.00663(7) 0.00205(7) -0.00879(7)
O1 0.0375(6) 0.0245(5) 0.0335(5) -0.0005(4) 0.0025(4) -0.0118(4)
O2 0.0522(8) 0.0239(6) 0.0791(10) 0.0027(6) 0.0290(7) -0.0031(5)
O3 0.0274(5) 0.0270(5) 0.0464(6) -0.0161(4) 0.0030(4) -0.0066(4)
O4 0.0616(8) 0.0234(5) 0.0430(6) -0.0040(5) 0.0078(6) 0.0027(5)
O5 0.0399(6) 0.0216(5) 0.0366(5) -0.0101(4) 0.0002(4) -0.0151(4)
O6 0.0426(6) 0.0197(4) 0.0346(5) -0.0041(4) -0.0033(4) -0.0151(4)
N1 0.0422(7) 0.0228(6) 0.0449(7) 0.0002(5) -0.0068(6) -0.0113(5)
N2 0.0547(9) 0.0252(7) 0.0632(10) -0.0029(6) -0.0086(8) -0.0084(6)
N3 0.0275(6) 0.0204(5) 0.0406(7) -0.0040(5) 0.0044(5) -0.0040(5)
N4 0.0292(6) 0.0191(5) 0.0384(6) -0.0040(5) 0.0051(5) -0.0079(5)
N5 0.0423(7) 0.0166(5) 0.0359(6) -0.0048(4) -0.0060(5) -0.0144(5)
N6 0.0369(6) 0.0170(5) 0.0346(6) -0.0072(4) -0.0012(5) -0.0120(5)
C1 0.0347(7) 0.0210(6) 0.0334(7) -0.0036(5) -0.0001(6) -0.0113(6)
C2 0.0339(8) 0.0298(7) 0.0397(8) -0.0003(6) 0.0020(6) -0.0152(6)
C3 0.0298(7) 0.0294(7) 0.0454(9) -0.0009(6) -0.0023(6) -0.0080(6)
C4 0.0371(8) 0.0211(6) 0.0396(8) -0.0013(6) -0.0080(6) -0.0106(6)
C5 0.0364(8) 0.0286(8) 0.0628(11) 0.0024(7) -0.0032(7) -0.0182(7)
C6 0.0294(8) 0.0262(7) 0.0609(10) -0.0003(7) -0.0001(7) -0.0094(6)
C7 0.0373(8) 0.0209(6) 0.0359(7) -0.0043(5) 0.0029(6) -0.0109(6)
C8 0.0518(10) 0.0279(8) 0.0499(10) -0.0040(7) -0.0031(8) -0.0090(7)
C9 0.0437(9) 0.0285(8) 0.0562(10) 0.0027(7) -0.0146(8) -0.0156(7)
C10 0.0637(13) 0.0355(9) 0.0702(13) 0.0132(9) -0.0186(11) -0.0251(9)
C11 0.0833(16) 0.0612(13) 0.0606(13) 0.0157(11) -0.0125(12) -0.0446(13)
C12 0.0782(16) 0.0732(15) 0.0535(12) -0.0064(11) 0.0069(11) -0.0474(13)
C13 0.0567(11) 0.0466(10) 0.0557(11) -0.0096(8) 0.0018(9) -0.0284(9)
C14 0.0396(8) 0.0298(7) 0.0468(9) 0.0013(6) -0.0098(7) -0.0180(7)
C15 0.0265(7) 0.0221(6) 0.0377(7) -0.0093(5) 0.0005(5) -0.0066(5)
C16 0.0424(9) 0.0253(7) 0.0326(7) -0.0048(6) 0.0019(6) -0.0037(6)
C17 0.0394(8) 0.0263(7) 0.0353(8) -0.0112(6) 0.0050(6) -0.0026(6)
C18 0.0260(7) 0.0208(6) 0.0395(8) -0.0064(6) 0.0008(6) -0.0044(5)
C19 0.0320(7) 0.0298(7) 0.0336(7) -0.0051(6) 0.0025(6) -0.0065(6)
C20 0.0291(7) 0.0298(7) 0.0354(7) -0.0124(6) 0.0044(6) -0.0060(6)
C21 0.0257(7) 0.0232(6) 0.0420(8) -0.0103(6) 0.0027(6) -0.0082(5)
C22 0.0302(7) 0.0207(6) 0.0424(8) -0.0047(6) 0.0075(6) -0.0070(6)
C23 0.0300(7) 0.0239(6) 0.0326(7) -0.0075(5) 0.0038(5) -0.0108(6)
C24 0.0401(8) 0.0244(7) 0.0427(8) -0.0048(6) 0.0060(7) -0.0118(6)
C25 0.0555(11) 0.0346(8) 0.0483(9) -0.0062(7) 0.0135(8) -0.0250(8)
C26 0.0427(9) 0.0478(10) 0.0572(10) -0.0151(8) 0.0175(8) -0.0269(8)
C27 0.0307(8) 0.0392(8) 0.0537(10) -0.0142(7) 0.0080(7) -0.0135(7)
C28 0.0311(7) 0.0254(6) 0.0346(7) -0.0082(5) 0.0040(6) -0.0109(6)
C29 0.0334(7) 0.0164(6) 0.0346(7) -0.0054(5) -0.0030(5) -0.0115(5)
C30 0.0526(9) 0.0232(7) 0.0362(7) -0.0082(6) 0.0084(7) -0.0207(7)
C31 0.0541(10) 0.0232(7) 0.0394(8) -0.0133(6) 0.0078(7) -0.0188(7)
C32 0.0387(8) 0.0161(6) 0.0377(7) -0.0057(5) -0.0050(6) -0.0136(5)
C33 0.0439(8) 0.0228(6) 0.0336(7) -0.0050(5) 0.0017(6) -0.0189(6)
C34 0.0419(8) 0.0202(6) 0.0345(7) -0.0099(5) 0.0023(6) -0.0143(6)
C35 0.0275(6) 0.0155(5) 0.0365(7) -0.0072(5) 0.0012(5) -0.0092(5)
C36 0.0413(8) 0.0179(6) 0.0351(7) -0.0050(5) -0.0060(6) -0.0124(6)
C37 0.0319(7) 0.0197(6) 0.0337(7) -0.0064(5) 0.0020(5) -0.0130(5)
C38 0.0492(9) 0.0198(6) 0.0438(8) -0.0034(6) -0.0013(7) -0.0159(6)
C39 0.0507(10) 0.0272(7) 0.0416(8) 0.0042(6) -0.0060(7) -0.0152(7)
C40 0.0400(8) 0.0410(8) 0.0338(7) -0.0026(6) -0.0045(6) -0.0196(7)
C41 0.0385(8) 0.0321(7) 0.0380(7) -0.0093(6) -0.0020(6) -0.0198(6)
C42 0.0309(7) 0.0203(6) 0.0336(7) -0.0052(5) 0.0006(5) -0.0136(5)

loop_
_atom_type_symbol
_atom_type_description
_atom_type_scat_dispersion_real
_atom_type_scat_dispersion_imag
_atom_type_scat_source
C C 0.0033 0.0016 'International Tables Vol C Tables 4.2.6.8 and 6.1.1.4'
H H 0.0000 0.0000 'International Tables Vol C Tables 4.2.6.8 and 6.1.1.4'
N N 0.0061 0.0033 'International Tables Vol C Tables 4.2.6.8 and 6.1.1.4'
O O 0.0106 0.0060 'International Tables Vol C Tables 4.2.6.8 and 6.1.1.4'
Co Co 0.3494 0.9721 'International Tables Vol C Tables 4.2.6.8 and 6.1.1.4'

loop_
_geom_angle_atom_site_label_1
_geom_angle_atom_site_label_2
_geom_angle_atom_site_label_3
_geom_angle
_geom_angle_site_symmetry_1
_geom_angle_site_symmetry_3
N6 Co1 O6 162.10(4) . 1_545
N6 Co1 O1 91.46(5) . .
O6 Co1 O1 104.35(4) 1_545 .
N6 Co1 N4 93.93(5) . 1_465
O6 Co1 N4 95.08(5) 1_545 1_465
O1 Co1 N4 87.43(4) . 1_465
N6 Co1 O3 85.84(4) . .
O6 Co1 O3 83.34(4) 1_545 .
O1 Co1 O3 99.59(4) . .
N4 Co1 O3 172.98(4) 1_465 .
N6 Co1 O5 103.62(4) . 1_545
O6 Co1 O5 60.69(4) 1_545 1_545
O1 Co1 O5 164.91(4) . 1_545
N4 Co1 O5 91.79(4) 1_465 1_545
O3 Co1 O5 81.46(4) . 1_545
N6 Co1 C35 133.11(5) . 1_545
O6 Co1 C35 30.46(4) 1_545 1_545
O1 Co1 C35 134.81(5) . 1_545
N4 Co1 C35 95.12(4) 1_465 1_545
O3 Co1 C35 80.04(4) . 1_545
O5 Co1 C35 30.28(4) 1_545 1_545
C7 O1 Co1 138.20(10) . .
C21 O3 Co1 130.42(10) . .
C21 O4 H4 109.5 . .
C35 O5 Co1 85.86(8) . 1_565
C35 O6 Co1 91.80(8) . 1_565
C8 N1 C14 105.92(13) . .
C8 N1 C4 125.28(14) . .
C14 N1 C4 128.73(14) . .
C8 N2 C9 104.45(15) . .
C22 N3 C28 106.63(12) . .
C22 N3 C18 124.76(12) . .
C28 N3 C18 128.17(12) . .
C22 N4 C23 104.77(12) . .
C22 N4 Co1 120.55(10) . 1_645
C23 N4 Co1 134.55(9) . 1_645
C36 N5 C42 107.04(11) . .
C36 N5 C32 124.98(12) . .
C42 N5 C32 127.42(12) . .
C36 N6 C37 105.32(11) . .
C36 N6 Co1 125.56(10) . .
C37 N6 Co1 128.35(9) . .
C2 C1 C6 118.92(13) . .
C2 C1 C7 121.18(13) . .
C6 C1 C7 119.90(13) . .
C1 C2 C3 120.94(14) . .
C1 C2 H2A 119.5 . .
C3 C2 H2A 119.5 . .
C4 C3 C2 119.28(14) . .
C4 C3 H3A 120.4 . .
C2 C3 H3A 120.4 . .
C5 C4 C3 120.50(14) . .
C5 C4 N1 119.81(14) . .
C3 C4 N1 119.68(14) . .
C6 C5 C4 119.58(15) . .
C6 C5 H5A 120.2 . .
C4 C5 H5A 120.2 . .
C5 C6 C1 120.65(15) . .
C5 C6 H6A 119.7 . .
C1 C6 H6A 119.7 . .
O1 C7 O2 125.75(14) . .
O1 C7 C1 118.39(13) . .
O2 C7 C1 115.86(13) . .
N2 C8 N1 114.40(17) . .
N2 C8 H8A 122.8 . .
N1 C8 H8A 122.8 . .
N2 C9 C10 129.75(18) . .
N2 C9 C14 110.60(15) . .
C10 C9 C14 119.63(19) . .
C11 C10 C9 118.1(2) . .
C11 C10 H10A 121.0 . .
C9 C10 H10A 121.0 . .
C10 C11 C12 121.81(19) . .
C10 C11 H11A 119.1 . .
C12 C11 H11A 119.1 . .
C13 C12 C11 121.4(2) . .
C13 C12 H12A 119.3 . .
C11 C12 H12A 119.3 . .
C12 C13 C14 116.7(2) . .
C12 C13 H13A 121.6 . .
C14 C13 H13A 121.6 . .
C13 C14 N1 133.01(16) . .
C13 C14 C9 122.34(16) . .
N1 C14 C9 104.62(15) . .
C20 C15 C16 119.51(13) . .
C20 C15 C21 119.78(13) . .
C16 C15 C21 120.70(13) . .
C17 C16 C15 120.63(14) . .
C17 C16 H16A 119.7 . .
C15 C16 H16A 119.7 . .
C18 C17 C16 119.02(14) . .
C18 C17 H17A 120.5 . .
C16 C17 H17A 120.5 . .
C17 C18 C19 121.23(13) . .
C17 C18 N3 119.26(13) . .
C19 C18 N3 119.45(13) . .
C20 C19 C18 119.24(14) . .
C20 C19 H19A 120.4 . .
C18 C19 H19A 120.4 . .
C19 C20 C15 120.34(13) . .
C19 C20 H20A 119.8 . .
C15 C20 H20A 119.8 . .
O3 C21 O4 124.13(13) . .
O3 C21 C15 120.84(14) . .
O4 C21 C15 115.03(13) . .
N4 C22 N3 113.63(13) . .
N4 C22 H22A 123.2 . .
N3 C22 H22A 123.2 . .
C24 C23 C28 119.68(13) . .
C24 C23 N4 130.88(13) . .
C28 C23 N4 109.44(12) . .
C25 C24 C23 117.64(15) . .
C25 C24 H24A 121.2 . .
C23 C24 H24A 121.2 . .
C24 C25 C26 122.03(15) . .
C24 C25 H25A 119.0 . .
C26 C25 H25A 119.0 . .
C27 C26 C25 121.25(15) . .
C27 C26 H26A 119.4 . .
C25 C26 H26A 119.4 . .
C26 C27 C28 116.51(15) . .
C26 C27 H27A 121.7 . .
C28 C27 H27A 121.7 . .
N3 C28 C27 131.64(14) . .
N3 C28 C23 105.51(12) . .
C27 C28 C23 122.78(14) . .
C34 C29 C30 119.73(12) . .
C34 C29 C35 121.43(12) . .
C30 C29 C35 118.84(12) . .
C29 C30 C31 120.38(14) . .
C29 C30 H30A 119.8 . .
C31 C30 H30A 119.8 . .
C32 C31 C30 118.89(14) . .
C32 C31 H31A 120.6 . .
C30 C31 H31A 120.6 . .
C33 C32 C31 121.60(12) . .
C33 C32 N5 120.10(13) . .
C31 C32 N5 118.29(13) . .
C32 C33 C34 118.92(13) . .
C32 C33 H33A 120.5 . .
C34 C33 H33A 120.5 . .
C29 C34 C33 120.37(13) . .
C29 C34 H34A 119.8 . .
C33 C34 H34A 119.8 . .
O5 C35 O6 121.49(12) . .
O5 C35 C29 119.90(12) . .
O6 C35 C29 118.61(12) . .
O5 C35 Co1 63.86(7) . 1_565
O6 C35 Co1 57.74(6) . 1_565
C29 C35 Co1 174.82(10) . 1_565
N6 C36 N5 113.09(13) . .
N6 C36 H36A 123.5 . .
N5 C36 H36A 123.5 . .
C38 C37 N6 130.48(13) . .
C38 C37 C42 120.07(14) . .
N6 C37 C42 109.38(11) . .
C39 C38 C37 117.43(14) . .
C39 C38 H38A 121.3 . .
C37 C38 H38A 121.3 . .
C38 C39 C40 121.86(14) . .
C38 C39 H39A 119.1 . .
C40 C39 H39A 119.1 . .
C41 C40 C39 121.51(15) . .
C41 C40 H40A 119.2 . .
C39 C40 H40A 119.2 . .
C40 C41 C42 116.39(14) . .
C40 C41 H41A 121.8 . .
C42 C41 H41A 121.8 . .
C41 C42 N5 132.25(12) . .
C41 C42 C37 122.62(13) . .
N5 C42 C37 105.12(12) . .

loop_
_geom_bond_atom_site_label_1
_geom_bond_atom_site_label_2
_geom_bond_distance
_geom_bond_site_symmetry_2
Co1 N6 2.0875(11) .
Co1 O6 2.1040(10) 1_545
Co1 O1 2.1045(10) .
Co1 N4 2.1562(12) 1_465
Co1 O3 2.1571(10) .
Co1 O5 2.2384(10) 1_545
Co1 C35 2.4867(12) 1_545
O1 C7 1.2489(18) .
O2 C7 1.2494(19) .
O3 C21 1.2302(17) .
O4 C21 1.2824(19) .
O4 H4 0.8200 .
O5 C35 1.2571(17) .
O5 Co1 2.2383(10) 1_565
O6 C35 1.2610(17) .
O6 Co1 2.1040(10) 1_565
N1 C8 1.368(2) .
N1 C14 1.390(2) .
N1 C4 1.4283(18) .
N2 C8 1.297(2) .
N2 C9 1.385(3) .
N3 C22 1.3564(19) .
N3 C28 1.3891(18) .
N3 C18 1.4268(17) .
N4 C22 1.3109(18) .
N4 C23 1.4030(18) .
N4 Co1 2.1562(12) 1_645
N5 C36 1.3553(18) .
N5 C42 1.3879(18) .
N5 C32 1.4335(15) .
N6 C36 1.3098(16) .
N6 C37 1.3943(19) .
C1 C2 1.382(2) .
C1 C6 1.392(2) .
C1 C7 1.5048(19) .
C2 C3 1.387(2) .
C2 H2A 0.9300 .
C3 C4 1.384(2) .
C3 H3A 0.9300 .
C4 C5 1.383(2) .
C5 C6 1.382(2) .
C5 H5A 0.9300 .
C6 H6A 0.9300 .
C8 H8A 0.9300 .
C9 C10 1.395(3) .
C9 C14 1.401(2) .
C10 C11 1.365(4) .
C10 H10A 0.9300 .
C11 C12 1.393(4) .
C11 H11A 0.9300 .
C12 C13 1.381(3) .
C12 H12A 0.9300 .
C13 C14 1.385(3) .
C13 H13A 0.9300 .
C15 C20 1.384(2) .
C15 C16 1.387(2) .
C15 C21 1.4864(19) .
C16 C17 1.382(2) .
C16 H16A 0.9300 .
C17 C18 1.375(2) .
C17 H17A 0.9300 .
C18 C19 1.386(2) .
C19 C20 1.380(2) .
C19 H19A 0.9300 .
C20 H20A 0.9300 .
C22 H22A 0.9300 .
C23 C24 1.391(2) .
C23 C28 1.394(2) .
C24 C25 1.374(2) .
C24 H24A 0.9300 .
C25 C26 1.395(3) .
C25 H25A 0.9300 .
C26 C27 1.374(2) .
C26 H26A 0.9300 .
C27 C28 1.390(2) .
C27 H27A 0.9300 .
C29 C34 1.384(2) .
C29 C30 1.3860(19) .
C29 C35 1.5009(16) .
C30 C31 1.3876(19) .
C30 H30A 0.9300 .
C31 C32 1.380(2) .
C31 H31A 0.9300 .
C32 C33 1.379(2) .
C33 C34 1.3884(18) .
C33 H33A 0.9300 .
C34 H34A 0.9300 .
C35 Co1 2.4867(12) 1_565
C36 H36A 0.9300 .
C37 C38 1.3911(19) .
C37 C42 1.3983(18) .
C38 C39 1.380(2) .
C38 H38A 0.9300 .
C39 C40 1.393(2) .
C39 H39A 0.9300 .
C40 C41 1.382(2) .
C40 H40A 0.9300 .
C41 C42 1.387(2) .
C41 H41A 0.9300 .

loop_
_geom_hbond_atom_site_label_D
_geom_hbond_atom_site_label_H
_geom_hbond_atom_site_label_A
_geom_hbond_distance_DH
_geom_hbond_distance_HA
_geom_hbond_distance_DA
_geom_hbond_angle_DHA
O4 H4 O2 0.82 1.65 2.4389(16) 161.3
